data_7006198
loop_
_publ_author_name
'Bertolasi, Valerio'
'Boaretto, Rita'
'Chierotti, Michele R.'
'Gobetto, Roberto'
'Sostero, Silvana'

_publ_section_title
;
 Synthesis, characterization and reactivity of new complexes of
 titanium and zirconium containing a potential tridentate
 amidinato-cyclopentadienyl ligand.
;
_journal_issue 44
_journal_name_full 'Dalton transactions (Cambridge, England : 2003)'
_journal_page_first 5179
_journal_page_last 5189
_journal_paper_doi 10.1039/b709923a
_journal_year 2007
_chemical_formula_moiety 'C19 H33 N5 Si Ti'
_chemical_formula_sum 'C19 H33 N5 Si Ti'
_chemical_formula_weight 407.49
_chemical_name_systematic
;
?
;
_space_group_IT_number 14
_symmetry_cell_setting monoclinic
_symmetry_space_group_name_Hall '-P 2yn'
_symmetry_space_group_name_H-M 'P 1 21/n 1'
_atom_sites_solution_hydrogens geom
_atom_sites_solution_primary direct
_atom_sites_solution_secondary difmap
_audit_creation_method SHELXL-97
_cell_angle_alpha 90.00
_cell_angle_beta 100.036(1)
_cell_angle_gamma 90.00
_cell_formula_units_Z 4
_cell_length_a 8.6330(2)
_cell_length_b 12.8584(2)
_cell_length_c 19.4243(5)
_cell_measurement_reflns_used 21119
_cell_measurement_temperature 150
_cell_measurement_theta_max 30.0
_cell_measurement_theta_min 2.45
_cell_volume 2123.23(8)
_computing_cell_refinement 'Denzo SMN (Otwinowski & Minor, 1997)'
_computing_data_collection 'COLLECT (Nonius, 1997)'
_computing_data_reduction 'Denzo SMN (Otwinowski & Minor, 1997)'
_computing_molecular_graphics 'ORTEP III (Burnett & Johnson, 1996)'
_computing_publication_material
;
SHELXL-97 (Sheldrick, 1997), PARST (Nardelli, 1995)
;
_computing_structure_refinement 'SHELXL-97 (Sheldrick, 1997)'
_computing_structure_solution 'SIR97 (Altomare et al., 1999)'
_diffrn_ambient_temperature 150
_diffrn_measured_fraction_theta_full 0.997
_diffrn_measured_fraction_theta_max 0.997
_diffrn_measurement_device_type 'Nonius Kappa CCD'
_diffrn_measurement_method '\f scans and \w scans'
_diffrn_radiation_monochromator graphite
_diffrn_radiation_source 'fine-focus sealed tube'
_diffrn_radiation_type MoK\a
_diffrn_radiation_wavelength 0.71073
_diffrn_reflns_av_R_equivalents 0.0546
_diffrn_reflns_av_sigmaI/netI 0.0589
_diffrn_reflns_limit_h_max 12
_diffrn_reflns_limit_h_min -12
_diffrn_reflns_limit_k_max 18
_diffrn_reflns_limit_k_min -15
_diffrn_reflns_limit_l_max 27
_diffrn_reflns_limit_l_min -27
_diffrn_reflns_number 22056
_diffrn_reflns_theta_full 30.02
_diffrn_reflns_theta_max 30.0
_diffrn_reflns_theta_min 2.45
_exptl_absorpt_coefficient_mu 0.472
_exptl_absorpt_correction_T_max 0.977
_exptl_absorpt_correction_T_min 0.845
_exptl_absorpt_correction_type empirical
_exptl_absorpt_process_details
;
SORTAV (R. H. Blessing, Acta Crystallogr., 1995, A51,33)
;
_exptl_crystal_colour orange
_exptl_crystal_density_diffrn 1.275
_exptl_crystal_density_method 'not measured'
_exptl_crystal_description prismatic
_exptl_crystal_F_000 872
_exptl_crystal_size_max 0.20
_exptl_crystal_size_mid 0.12
_exptl_crystal_size_min 0.07
_refine_diff_density_max 0.461
_refine_diff_density_min -0.454
_refine_diff_density_rms 0.063
_refine_ls_extinction_method none
_refine_ls_goodness_of_fit_ref 1.031
_refine_ls_hydrogen_treatment constr
_refine_ls_matrix_type full
_refine_ls_number_parameters 245
_refine_ls_number_reflns 6186
_refine_ls_number_restraints 0
_refine_ls_restrained_S_all 1.031
_refine_ls_R_factor_all 0.0715
_refine_ls_R_factor_gt 0.0415
_refine_ls_shift/su_max 0.002
_refine_ls_shift/su_mean 0.000
_refine_ls_structure_factor_coef Fsqd
_refine_ls_weighting_details 'calc w=1/[\s^2^(Fo^2^)+(0.0548P)^2^+0.4340P] where P=(Fo^2^+2Fc^2^)/3'
_refine_ls_weighting_scheme calc
_refine_ls_wR_factor_gt 0.1041
_refine_ls_wR_factor_ref 0.1153
_reflns_number_gt 4300
_reflns_number_total 6186
_reflns_threshold_expression I>2sigma(I)
_cod_data_source_file b709923a.txt
_cod_data_source_block (2c)
_cod_original_sg_symbol_H-M 'P 21/n'
_cod_database_code 7006198

loop_
_symmetry_equiv_pos_as_xyz
'x, y, z'
'-x+1/2, y+1/2, -z+1/2'
'-x, -y, -z'
'x-1/2, -y-1/2, z-1/2'

loop_
_atom_site_label
_atom_site_type_symbol
_atom_site_fract_x
_atom_site_fract_y
_atom_site_fract_z
_atom_site_U_iso_or_equiv
_atom_site_adp_type
_atom_site_occupancy
_atom_site_symmetry_multiplicity
_atom_site_calc_flag
_atom_site_refinement_flags
_atom_site_disorder_assembly
_atom_site_disorder_group
Ti1 Ti 0.26849(3) 0.24321(2) 0.141274(15) 0.01679(9) Uani 1 1 d . . .
Si1 Si 0.57348(5) 0.26469(3) 0.24025(2) 0.01800(11) Uani 1 1 d . . .
N1 N 0.37215(16) 0.25773(9) 0.24304(7) 0.0180(3) Uani 1 1 d . . .
N2 N 0.41755(18) 0.24466(11) 0.36480(8) 0.0260(3) Uani 1 1 d . . .
N3 N 0.09255(19) 0.24711(12) 0.36440(9) 0.0309(4) Uani 1 1 d . . .
N4 N 0.07619(17) 0.32274(14) 0.12646(8) 0.0345(4) Uani 1 1 d . . .
N5 N 0.1924(2) 0.10441(12) 0.14379(8) 0.0354(4) Uani 1 1 d . . .
C1 C 0.53276(19) 0.27615(12) 0.14263(9) 0.0189(3) Uani 1 1 d . . .
C2 C 0.4542(2) 0.36705(13) 0.10961(9) 0.0220(4) Uani 1 1 d . . .
C3 C 0.3635(2) 0.33771(13) 0.04528(9) 0.0234(4) Uani 1 1 d . . .
C4 C 0.3843(2) 0.22904(14) 0.03623(9) 0.0233(4) Uani 1 1 d . . .
C5 C 0.49147(19) 0.19224(14) 0.09393(9) 0.0233(4) Uani 1 1 d . . .
C6 C 0.4720(3) 0.47659(13) 0.13771(11) 0.0361(5) Uani 1 1 d . . .
H61 H 0.4174 0.5238 0.1035 0.043 Uiso 1 1 calc R . .
H62 H 0.5816 0.4947 0.1476 0.043 Uiso 1 1 calc R . .
H63 H 0.4285 0.4810 0.1798 0.043 Uiso 1 1 calc R . .
C7 C 0.2741(3) 0.40662(16) -0.00999(11) 0.0399(5) Uani 1 1 d . . .
H71 H 0.2658 0.4751 0.0088 0.048 Uiso 1 1 calc R . .
H72 H 0.1707 0.3786 -0.0251 0.048 Uiso 1 1 calc R . .
H73 H 0.3285 0.4103 -0.0490 0.048 Uiso 1 1 calc R . .
C8 C 0.3171(2) 0.16989(17) -0.02872(10) 0.0342(5) Uani 1 1 d . . .
H81 H 0.3793 0.1829 -0.0642 0.041 Uiso 1 1 calc R . .
H82 H 0.2109 0.1921 -0.0450 0.041 Uiso 1 1 calc R . .
H83 H 0.3182 0.0968 -0.0185 0.041 Uiso 1 1 calc R . .
C9 C 0.5549(3) 0.08279(16) 0.10090(12) 0.0425(5) Uani 1 1 d . . .
H91 H 0.4759 0.0354 0.0786 0.051 Uiso 1 1 calc R . .
H92 H 0.5830 0.0652 0.1495 0.051 Uiso 1 1 calc R . .
H93 H 0.6462 0.0780 0.0791 0.051 Uiso 1 1 calc R . .
C10 C 0.6782(2) 0.37881(14) 0.28569(10) 0.0295(4) Uani 1 1 d . . .
H101 H 0.6288 0.4418 0.2664 0.035 Uiso 1 1 calc R . .
H102 H 0.7861 0.3781 0.2794 0.035 Uiso 1 1 calc R . .
H103 H 0.6737 0.3754 0.3347 0.035 Uiso 1 1 calc R . .
C11 C 0.6860(2) 0.14677(15) 0.27503(10) 0.0317(4) Uani 1 1 d . . .
H111 H 0.7097 0.1504 0.3251 0.038 Uiso 1 1 calc R . .
H112 H 0.7822 0.1433 0.2567 0.038 Uiso 1 1 calc R . .
H113 H 0.6242 0.0858 0.2612 0.038 Uiso 1 1 calc R . .
C12 C 0.3146(2) 0.25098(11) 0.30425(9) 0.0184(3) Uani 1 1 d . . .
C13 C 0.3563(2) 0.24000(15) 0.42347(10) 0.0309(4) Uani 1 1 d . . .
H13 H 0.4249 0.2354 0.4660 0.037 Uiso 1 1 calc R . .
C14 C 0.1970(2) 0.24165(15) 0.42418(11) 0.0313(4) Uani 1 1 d . . .
H14 H 0.1614 0.2389 0.4667 0.038 Uiso 1 1 calc R . .
C15 C 0.1510(2) 0.25082(13) 0.30595(10) 0.0252(4) Uani 1 1 d . . .
H15 H 0.0813 0.2535 0.2637 0.030 Uiso 1 1 calc R . .
C16 C 0.0599(3) 0.4348(2) 0.11479(14) 0.0603(8) Uani 1 1 d . . .
H161 H -0.0019 0.4475 0.0695 0.072 Uiso 1 1 calc R . .
H162 H 0.1621 0.4654 0.1171 0.072 Uiso 1 1 calc R . .
H163 H 0.0087 0.4651 0.1500 0.072 Uiso 1 1 calc R . .
C17 C -0.0790(2) 0.2787(2) 0.12945(13) 0.0599(8) Uani 1 1 d . . .
H171 H -0.1210 0.3106 0.1669 0.072 Uiso 1 1 calc R . .
H172 H -0.0694 0.2051 0.1374 0.072 Uiso 1 1 calc R . .
H173 H -0.1483 0.2914 0.0860 0.072 Uiso 1 1 calc R . .
C18 C 0.2460(3) 0.02449(16) 0.19555(12) 0.0512(6) Uani 1 1 d . . .
H181 H 0.1569 -0.0129 0.2063 0.061 Uiso 1 1 calc R . .
H182 H 0.3017 0.0564 0.2373 0.061 Uiso 1 1 calc R . .
H183 H 0.3146 -0.0228 0.1772 0.061 Uiso 1 1 calc R . .
C19 C 0.0962(4) 0.0577(2) 0.08216(13) 0.0658(8) Uani 1 1 d . . .
H191 H 0.1570 0.0066 0.0626 0.079 Uiso 1 1 calc R . .
H192 H 0.0625 0.1108 0.0481 0.079 Uiso 1 1 calc R . .
H193 H 0.0058 0.0250 0.0954 0.079 Uiso 1 1 calc R . .

loop_
_atom_site_aniso_label
_atom_site_aniso_U_11
_atom_site_aniso_U_22
_atom_site_aniso_U_33
_atom_site_aniso_U_23
_atom_site_aniso_U_13
_atom_site_aniso_U_12
Ti1 0.01390(15) 0.02179(15) 0.01471(16) -0.00046(10) 0.00261(11) -0.00113(10)
Si1 0.0150(2) 0.0219(2) 0.0165(2) 0.00157(16) 0.00083(17) 0.00045(16)
N1 0.0165(6) 0.0209(6) 0.0166(7) -0.0004(5) 0.0033(5) 0.0004(5)
N2 0.0219(7) 0.0391(9) 0.0170(8) 0.0009(6) 0.0031(6) -0.0013(6)
N3 0.0258(8) 0.0450(9) 0.0237(9) -0.0019(7) 0.0096(7) 0.0000(7)
N4 0.0183(7) 0.0605(11) 0.0240(9) -0.0022(7) 0.0016(7) 0.0114(7)
N5 0.0469(10) 0.0331(8) 0.0270(9) -0.0049(7) 0.0087(8) -0.0202(7)
C1 0.0131(7) 0.0262(8) 0.0176(9) 0.0002(6) 0.0038(6) -0.0006(6)
C2 0.0232(8) 0.0240(8) 0.0181(9) 0.0039(6) 0.0019(7) -0.0055(6)
C3 0.0208(8) 0.0314(9) 0.0182(9) 0.0055(7) 0.0042(7) -0.0039(7)
C4 0.0185(8) 0.0368(9) 0.0161(9) -0.0049(7) 0.0070(7) -0.0028(7)
C5 0.0173(8) 0.0303(9) 0.0234(9) -0.0062(7) 0.0061(7) 0.0028(7)
C6 0.0508(13) 0.0229(9) 0.0298(11) 0.0057(7) -0.0062(10) -0.0079(8)
C7 0.0439(12) 0.0441(11) 0.0267(11) 0.0127(9) -0.0077(9) -0.0074(9)
C8 0.0255(10) 0.0538(12) 0.0238(10) -0.0135(8) 0.0056(8) -0.0020(8)
C9 0.0378(12) 0.0390(11) 0.0472(14) -0.0171(9) -0.0021(10) 0.0158(9)
C10 0.0302(10) 0.0352(10) 0.0209(10) 0.0006(7) -0.0012(8) -0.0103(8)
C11 0.0289(10) 0.0364(10) 0.0291(11) 0.0060(8) 0.0031(8) 0.0119(8)
C12 0.0208(8) 0.0187(7) 0.0162(8) -0.0010(6) 0.0048(6) -0.0006(6)
C13 0.0271(10) 0.0498(12) 0.0154(9) 0.0004(8) 0.0022(8) -0.0007(8)
C14 0.0315(10) 0.0451(11) 0.0196(9) -0.0020(8) 0.0109(8) -0.0017(8)
C15 0.0204(8) 0.0361(9) 0.0194(9) -0.0017(7) 0.0038(7) 0.0000(7)
C16 0.0496(15) 0.0646(16) 0.0617(18) -0.0088(13) -0.0042(13) 0.0374(12)
C17 0.0184(10) 0.134(2) 0.0282(13) -0.0010(14) 0.0050(9) 0.0069(12)
C18 0.0819(18) 0.0286(11) 0.0459(15) 0.0010(9) 0.0190(13) -0.0196(11)
C19 0.093(2) 0.0650(16) 0.0365(14) -0.0067(12) 0.0041(14) -0.0524(16)

loop_
_atom_type_symbol
_atom_type_description
_atom_type_scat_dispersion_real
_atom_type_scat_dispersion_imag
_atom_type_scat_source
Ti Ti 0.2776 0.4457 'International Tables Vol C Tables 4.2.6.8 and 6.1.1.4'
C C 0.0033 0.0016 'International Tables Vol C Tables 4.2.6.8 and 6.1.1.4'
H H 0.0000 0.0000 'International Tables Vol C Tables 4.2.6.8 and 6.1.1.4'
N N 0.0061 0.0033 'International Tables Vol C Tables 4.2.6.8 and 6.1.1.4'
Si Si 0.0817 0.0704 'International Tables Vol C Tables 4.2.6.8 and 6.1.1.4'

loop_
_geom_angle_atom_site_label_1
_geom_angle_atom_site_label_2
_geom_angle_atom_site_label_3
_geom_angle
_geom_angle_site_symmetry_1
_geom_angle_site_symmetry_3
_geom_angle_publ_flag
N5 Ti1 N4 102.07(8) . . ?
N5 Ti1 N1 99.00(6) . . ?
N4 Ti1 N1 108.56(6) . . ?
N5 Ti1 C1 120.94(7) . . ?
N4 Ti1 C1 136.51(7) . . ?
N1 Ti1 C1 72.91(6) . . ?
N5 Ti1 C5 93.32(7) . . ?
N4 Ti1 C5 145.75(7) . . ?
N1 Ti1 C5 98.82(6) . . ?
C1 Ti1 C5 35.76(6) . . ?
N5 Ti1 C2 150.63(7) . . ?
N4 Ti1 C2 101.83(7) . . ?
N1 Ti1 C2 89.30(6) . . ?
C1 Ti1 C2 35.47(6) . . ?
C5 Ti1 C2 57.46(6) . . ?
N5 Ti1 C4 98.36(7) . . ?
N4 Ti1 C4 112.58(7) . . ?
N1 Ti1 C4 130.39(6) . . ?
C1 Ti1 C4 58.32(6) . . ?
C5 Ti1 C4 34.04(6) . . ?
C2 Ti1 C4 56.42(6) . . ?
N5 Ti1 C3 129.67(7) . . ?
N4 Ti1 C3 90.97(7) . . ?
N1 Ti1 C3 122.61(6) . . ?
C1 Ti1 C3 57.67(6) . . ?
C5 Ti1 C3 56.35(6) . . ?
C2 Ti1 C3 33.34(5) . . ?
C4 Ti1 C3 33.67(6) . . ?
N5 Ti1 Si1 109.80(6) . . ?
N4 Ti1 Si1 133.29(5) . . ?
N1 Ti1 Si1 34.58(4) . . ?
C1 Ti1 Si1 38.79(4) . . ?
C5 Ti1 Si1 65.83(4) . . ?
C2 Ti1 Si1 63.47(4) . . ?
C4 Ti1 Si1 95.84(4) . . ?
C3 Ti1 Si1 93.93(4) . . ?
N1 Si1 C10 115.35(8) . . ?
N1 Si1 C11 113.89(8) . . ?
C10 Si1 C11 106.84(9) . . ?
N1 Si1 C1 91.33(7) . . ?
C10 Si1 C1 114.06(8) . . ?
C11 Si1 C1 115.16(8) . . ?
N1 Si1 Ti1 41.19(5) . . ?
C10 Si1 Ti1 132.66(6) . . ?
C11 Si1 Ti1 120.21(7) . . ?
C1 Si1 Ti1 50.76(5) . . ?
C12 N1 Si1 122.87(11) . . ?
C12 N1 Ti1 132.41(11) . . ?
Si1 N1 Ti1 104.24(7) . . ?
C13 N2 C12 116.60(15) . . ?
C15 N3 C14 116.44(16) . . ?
C16 N4 C17 108.87(19) . . ?
C16 N4 Ti1 127.09(15) . . ?
C17 N4 Ti1 123.95(16) . . ?
C18 N5 C19 110.02(17) . . ?
C18 N5 Ti1 127.58(13) . . ?
C19 N5 Ti1 120.86(14) . . ?
C5 C1 C2 105.76(14) . . ?
C5 C1 Si1 126.03(13) . . ?
C2 C1 Si1 120.26(12) . . ?
C5 C1 Ti1 74.02(9) . . ?
C2 C1 Ti1 75.98(9) . . ?
Si1 C1 Ti1 90.45(7) . . ?
C3 C2 C1 108.87(15) . . ?
C3 C2 C6 125.30(16) . . ?
C1 C2 C6 125.78(15) . . ?
C3 C2 Ti1 75.96(10) . . ?
C1 C2 Ti1 68.55(9) . . ?
C6 C2 Ti1 123.64(13) . . ?
C2 C3 C4 108.08(15) . . ?
C2 C3 C7 128.02(17) . . ?
C4 C3 C7 123.53(17) . . ?
C2 C3 Ti1 70.70(10) . . ?
C4 C3 Ti1 71.19(9) . . ?
C7 C3 Ti1 129.17(13) . . ?
C5 C4 C3 108.16(15) . . ?
C5 C4 C8 127.17(17) . . ?
C3 C4 C8 124.25(17) . . ?
C5 C4 Ti1 70.47(10) . . ?
C3 C4 Ti1 75.14(10) . . ?
C8 C4 Ti1 126.05(12) . . ?
C4 C5 C1 108.98(15) . . ?
C4 C5 C9 124.35(16) . . ?
C1 C5 C9 126.64(16) . . ?
C4 C5 Ti1 75.49(10) . . ?
C1 C5 Ti1 70.23(9) . . ?
C9 C5 Ti1 122.08(14) . . ?
C2 C6 H61 109.5 . . ?
C2 C6 H62 109.5 . . ?
H61 C6 H62 109.5 . . ?
C2 C6 H63 109.5 . . ?
H61 C6 H63 109.5 . . ?
H62 C6 H63 109.5 . . ?
C3 C7 H71 109.5 . . ?
C3 C7 H72 109.5 . . ?
H71 C7 H72 109.5 . . ?
C3 C7 H73 109.5 . . ?
H71 C7 H73 109.5 . . ?
H72 C7 H73 109.5 . . ?
C4 C8 H81 109.5 . . ?
C4 C8 H82 109.5 . . ?
H81 C8 H82 109.5 . . ?
C4 C8 H83 109.5 . . ?
H81 C8 H83 109.5 . . ?
H82 C8 H83 109.5 . . ?
C5 C9 H91 109.5 . . ?
C5 C9 H92 109.5 . . ?
H91 C9 H92 109.5 . . ?
C5 C9 H93 109.5 . . ?
H91 C9 H93 109.5 . . ?
H92 C9 H93 109.5 . . ?
Si1 C10 H101 109.5 . . ?
Si1 C10 H102 109.5 . . ?
H101 C10 H102 109.5 . . ?
Si1 C10 H103 109.5 . . ?
H101 C10 H103 109.5 . . ?
H102 C10 H103 109.5 . . ?
Si1 C11 H111 109.5 . . ?
Si1 C11 H112 109.5 . . ?
H111 C11 H112 109.5 . . ?
Si1 C11 H113 109.5 . . ?
H111 C11 H113 109.5 . . ?
H112 C11 H113 109.5 . . ?
N2 C12 N1 118.55(15) . . ?
N2 C12 C15 119.18(16) . . ?
N1 C12 C15 122.27(15) . . ?
N2 C13 C14 123.41(18) . . ?
N2 C13 H13 118.3 . . ?
C14 C13 H13 118.3 . . ?
N3 C14 C13 120.91(18) . . ?
N3 C14 H14 119.5 . . ?
C13 C14 H14 119.5 . . ?
N3 C15 C12 123.45(17) . . ?
N3 C15 H15 118.3 . . ?
C12 C15 H15 118.3 . . ?
N4 C16 H161 109.5 . . ?
N4 C16 H162 109.5 . . ?
H161 C16 H162 109.5 . . ?
N4 C16 H163 109.5 . . ?
H161 C16 H163 109.5 . . ?
H162 C16 H163 109.5 . . ?
N4 C17 H171 109.5 . . ?
N4 C17 H172 109.5 . . ?
H171 C17 H172 109.5 . . ?
N4 C17 H173 109.5 . . ?
H171 C17 H173 109.5 . . ?
H172 C17 H173 109.5 . . ?
N5 C18 H181 109.5 . . ?
N5 C18 H182 109.5 . . ?
H181 C18 H182 109.5 . . ?
N5 C18 H183 109.5 . . ?
H181 C18 H183 109.5 . . ?
H182 C18 H183 109.5 . . ?
N5 C19 H191 109.5 . . ?
N5 C19 H192 109.5 . . ?
H191 C19 H192 109.5 . . ?
N5 C19 H193 109.5 . . ?
H191 C19 H193 109.5 . . ?
H192 C19 H193 109.5 . . ?

loop_
_geom_bond_atom_site_label_1
_geom_bond_atom_site_label_2
_geom_bond_distance
_geom_bond_site_symmetry_2
_geom_bond_publ_flag
Ti1 N5 1.9053(15) . ?
Ti1 N4 1.9283(15) . ?
Ti1 N1 2.0314(14) . ?
Ti1 C1 2.3160(16) . ?
Ti1 C5 2.3660(16) . ?
Ti1 C2 2.4143(16) . ?
Ti1 C4 2.4304(17) . ?
Ti1 C3 2.4816(17) . ?
Ti1 Si1 2.9901(5) . ?
Si1 N1 1.7506(14) . ?
Si1 C10 1.8632(18) . ?
Si1 C11 1.8631(18) . ?
Si1 C1 1.8731(17) . ?
N1 C12 1.369(2) . ?
N2 C13 1.339(2) . ?
N2 C12 1.347(2) . ?
N3 C15 1.321(2) . ?
N3 C14 1.342(3) . ?
N4 C16 1.462(3) . ?
N4 C17 1.465(3) . ?
N5 C18 1.455(3) . ?
N5 C19 1.462(3) . ?
C1 C5 1.438(2) . ?
C1 C2 1.444(2) . ?
C2 C3 1.406(2) . ?
C2 C6 1.509(2) . ?
C3 C4 1.424(2) . ?
C3 C7 1.498(2) . ?
C4 C5 1.405(2) . ?
C4 C8 1.501(2) . ?
C5 C9 1.508(2) . ?
C6 H61 0.9600 . ?
C6 H62 0.9600 . ?
C6 H63 0.9600 . ?
C7 H71 0.9600 . ?
C7 H72 0.9600 . ?
C7 H73 0.9600 . ?
C8 H81 0.9600 . ?
C8 H82 0.9600 . ?
C8 H83 0.9600 . ?
C9 H91 0.9600 . ?
C9 H92 0.9600 . ?
C9 H93 0.9600 . ?
C10 H101 0.9600 . ?
C10 H102 0.9600 . ?
C10 H103 0.9600 . ?
C11 H111 0.9600 . ?
C11 H112 0.9600 . ?
C11 H113 0.9600 . ?
C12 C15 1.418(2) . ?
C13 C14 1.378(3) . ?
C13 H13 0.9300 . ?
C14 H14 0.9300 . ?
C15 H15 0.9300 . ?
C16 H161 0.9600 . ?
C16 H162 0.9600 . ?
C16 H163 0.9600 . ?
C17 H171 0.9600 . ?
C17 H172 0.9600 . ?
C17 H173 0.9600 . ?
C18 H181 0.9600 . ?
C18 H182 0.9600 . ?
C18 H183 0.9600 . ?
C19 H191 0.9600 . ?
C19 H192 0.9600 . ?
C19 H193 0.9600 . ?
